data_7024765
loop_
_publ_author_name
'Robson, Kiyoshi C. D.'
'Phillips, Cory D.'
'Patrick, Brian O.'
'McNeil, W. Stephen'

_publ_section_title
;
 Synthesis and characterisation of bis(beta-ketoaminato) complexes of
 cobalt(II).
;
_journal_issue 10
_journal_name_full 'Dalton transactions (Cambridge, England : 2003)'
_journal_page_first 2573
_journal_page_last 2578
_journal_paper_doi 10.1039/b921153e
_journal_volume 39
_journal_year 2010
_chemical_formula_sum 'C36 H36 Co N2 O2'
_chemical_formula_weight 587.60
_chemical_name_systematic
;
?
;
_space_group_IT_number 15
_symmetry_cell_setting monoclinic
_symmetry_space_group_name_Hall '-C 2yc'
_symmetry_space_group_name_H-M 'C 1 2/c 1'
_atom_sites_solution_hydrogens geom
_atom_sites_solution_primary direct
_atom_sites_solution_secondary difmap
_audit_creation_method SHELXL-97
_cell_angle_alpha 90.00
_cell_angle_beta 92.2860(10)
_cell_angle_gamma 90.00
_cell_formula_units_Z 4
_cell_length_a 17.3396(5)
_cell_length_b 10.5700(3)
_cell_length_c 16.4542(5)
_cell_measurement_reflns_used 5542
_cell_measurement_temperature 173(2)
_cell_measurement_theta_max 27.83
_cell_measurement_theta_min 2.35
_cell_volume 3013.32(15)
_computing_structure_refinement 'SHELXL-97 (Sheldrick, 1997)'
_diffrn_ambient_temperature 173(2)
_diffrn_measured_fraction_theta_full 0.998
_diffrn_measured_fraction_theta_max 0.998
_diffrn_measurement_device_type 'Bruker X8 APEX'
_diffrn_measurement_method 'area detector'
_diffrn_radiation_monochromator graphite
_diffrn_radiation_source 'fine-focus sealed tube'
_diffrn_radiation_type MoK\a
_diffrn_radiation_wavelength 0.71073
_diffrn_reflns_av_R_equivalents 0.0324
_diffrn_reflns_av_sigmaI/netI 0.0279
_diffrn_reflns_limit_h_max 22
_diffrn_reflns_limit_h_min -22
_diffrn_reflns_limit_k_max 12
_diffrn_reflns_limit_k_min -13
_diffrn_reflns_limit_l_max 21
_diffrn_reflns_limit_l_min -21
_diffrn_reflns_number 14932
_diffrn_reflns_theta_full 27.89
_diffrn_reflns_theta_max 27.89
_diffrn_reflns_theta_min 2.26
_exptl_absorpt_coefficient_mu 0.604
_exptl_absorpt_correction_T_max 0.886
_exptl_absorpt_correction_T_min 0.698
_exptl_absorpt_correction_type multi-scan
_exptl_crystal_colour orange
_exptl_crystal_density_diffrn 1.295
_exptl_crystal_density_method 'not measured'
_exptl_crystal_description rod
_exptl_crystal_F_000 1236
_exptl_crystal_size_max 0.50
_exptl_crystal_size_mid 0.25
_exptl_crystal_size_min 0.20
_refine_diff_density_max 0.477
_refine_diff_density_min -0.297
_refine_diff_density_rms 0.051
_refine_ls_extinction_method none
_refine_ls_goodness_of_fit_ref 1.030
_refine_ls_hydrogen_treatment constr
_refine_ls_matrix_type full
_refine_ls_number_parameters 188
_refine_ls_number_reflns 3588
_refine_ls_number_restraints 0
_refine_ls_restrained_S_all 1.030
_refine_ls_R_factor_all 0.0387
_refine_ls_R_factor_gt 0.0310
_refine_ls_shift/su_max 0.004
_refine_ls_shift/su_mean 0.000
_refine_ls_structure_factor_coef Fsqd
_refine_ls_weighting_details 'calc w=1/[\s^2^(Fo^2^)+(0.0352P)^2^+2.7235P] where P=(Fo^2^+2Fc^2^)/3'
_refine_ls_weighting_scheme calc
_refine_ls_wR_factor_gt 0.0749
_refine_ls_wR_factor_ref 0.0792
_reflns_number_gt 3117
_reflns_number_total 3588
_reflns_threshold_expression >2sigma(I)
_cod_data_source_file b921153e.txt
_cod_data_source_block sm001
_cod_original_sg_symbol_H-M 'C 2/c'
_cod_database_code 7024765

loop_
_symmetry_equiv_pos_as_xyz
'x, y, z'
'-x, y, -z+1/2'
'x+1/2, y+1/2, z'
'-x+1/2, y+1/2, -z+1/2'
'-x, -y, -z'
'x, -y, z-1/2'
'-x+1/2, -y+1/2, -z'
'x+1/2, -y+1/2, z-1/2'

loop_
_atom_site_label
_atom_site_type_symbol
_atom_site_fract_x
_atom_site_fract_y
_atom_site_fract_z
_atom_site_U_iso_or_equiv
_atom_site_adp_type
_atom_site_occupancy
_atom_site_symmetry_multiplicity
_atom_site_calc_flag
_atom_site_refinement_flags
C1 C 0.88355(8) 0.29631(13) 0.15117(8) 0.0187(3) Uani 1 1 d .
C2 C 0.82617(8) 0.22981(15) 0.18878(9) 0.0227(3) Uani 1 1 d .
H2 H 0.7748 0.2586 0.1784 0.027 Uiso 1 1 calc R
C3 C 0.83520(8) 0.12382(15) 0.24100(9) 0.0214(3) Uani 1 1 d .
C4 C 0.76133(8) 0.06055(17) 0.26581(11) 0.0324(4) Uani 1 1 d .
H4A H 0.7739 -0.0113 0.3016 0.049 Uiso 0.50 1 calc PR
H4B H 0.7324 0.0304 0.2172 0.049 Uiso 0.50 1 calc PR
H4C H 0.7299 0.1216 0.2947 0.049 Uiso 0.50 1 calc PR
H4D H 0.7169 0.1051 0.2407 0.049 Uiso 0.50 1 calc PR
H4E H 0.7584 0.0634 0.3251 0.049 Uiso 0.50 1 calc PR
H4F H 0.7610 -0.0277 0.2476 0.049 Uiso 0.50 1 calc PR
C5 C 0.86247(8) 0.39594(14) 0.08993(8) 0.0191(3) Uani 1 1 d .
C6 C 0.91542(9) 0.49110(15) 0.07373(9) 0.0244(3) Uani 1 1 d .
H6 H 0.9636 0.4936 0.1033 0.029 Uiso 1 1 calc R
C7 C 0.89848(10) 0.58198(16) 0.01504(10) 0.0310(4) Uani 1 1 d .
H7 H 0.9348 0.6468 0.0049 0.037 Uiso 1 1 calc R
C8 C 0.82848(10) 0.57851(16) -0.02907(10) 0.0328(4) Uani 1 1 d .
H8 H 0.8171 0.6404 -0.0696 0.039 Uiso 1 1 calc R
C9 C 0.77547(9) 0.48458(16) -0.01367(10) 0.0297(3) Uani 1 1 d .
H9 H 0.7276 0.4819 -0.0439 0.036 Uiso 1 1 calc R
C10 C 0.79182(8) 0.39456(15) 0.04546(9) 0.0235(3) Uani 1 1 d .
H10 H 0.7548 0.3311 0.0561 0.028 Uiso 1 1 calc R
C11 C 0.90494(7) -0.03748(14) 0.31243(8) 0.0182(3) Uani 1 1 d .
C12 C 0.91040(8) -0.03424(15) 0.39784(9) 0.0220(3) Uani 1 1 d .
C13 C 0.91558(9) -0.14878(16) 0.43956(10) 0.0274(3) Uani 1 1 d .
H13 H 0.9186 -0.1486 0.4973 0.033 Uiso 1 1 calc R
C14 C 0.91638(8) -0.26255(16) 0.39833(10) 0.0285(3) Uani 1 1 d .
H14 H 0.9205 -0.3398 0.4277 0.034 Uiso 1 1 calc R
C15 C 0.91118(8) -0.26384(15) 0.31406(10) 0.0256(3) Uani 1 1 d .
H15 H 0.9122 -0.3424 0.2861 0.031 Uiso 1 1 calc R
C16 C 0.90442(8) -0.15176(14) 0.26967(9) 0.0209(3) Uani 1 1 d .
C17 C 0.90811(10) 0.08989(17) 0.44218(10) 0.0312(4) Uani 1 1 d .
H17A H 0.8565 0.1272 0.4349 0.047 Uiso 1 1 calc R
H17B H 0.9464 0.1475 0.4203 0.047 Uiso 1 1 calc R
H17C H 0.9199 0.0759 0.5002 0.047 Uiso 1 1 calc R
C18 C 0.89575(9) -0.15479(16) 0.17819(9) 0.0276(3) Uani 1 1 d .
H18A H 0.8443 -0.1242 0.1611 0.041 Uiso 1 1 calc R
H18B H 0.9023 -0.2417 0.1590 0.041 Uiso 1 1 calc R
H18C H 0.9350 -0.1004 0.1550 0.041 Uiso 1 1 calc R
N1 N 0.90274(6) 0.07949(11) 0.26775(7) 0.0184(2) Uani 1 1 d .
O1 O 0.95690(5) 0.27864(10) 0.16401(6) 0.0230(2) Uani 1 1 d .
Co1 Co 1.0000 0.17282(3) 0.2500 0.01750(9) Uani 1 2 d S

loop_
_atom_site_aniso_label
_atom_site_aniso_U_11
_atom_site_aniso_U_22
_atom_site_aniso_U_33
_atom_site_aniso_U_23
_atom_site_aniso_U_13
_atom_site_aniso_U_12
C1 0.0186(6) 0.0172(7) 0.0201(7) -0.0016(5) -0.0012(5) 0.0020(5)
C2 0.0154(6) 0.0235(8) 0.0290(8) 0.0061(6) 0.0002(5) 0.0035(5)
C3 0.0167(6) 0.0230(8) 0.0245(7) 0.0025(6) 0.0012(5) -0.0001(5)
C4 0.0158(7) 0.0358(10) 0.0455(10) 0.0176(8) 0.0005(6) -0.0005(6)
C5 0.0204(7) 0.0182(7) 0.0188(6) -0.0012(5) 0.0012(5) 0.0029(5)
C6 0.0252(7) 0.0206(8) 0.0271(7) 0.0007(6) -0.0024(6) -0.0016(6)
C7 0.0371(9) 0.0203(8) 0.0351(9) 0.0059(7) -0.0027(7) -0.0044(6)
C8 0.0409(9) 0.0247(9) 0.0323(9) 0.0091(7) -0.0047(7) 0.0048(7)
C9 0.0285(8) 0.0316(9) 0.0284(8) 0.0032(7) -0.0056(6) 0.0049(7)
C10 0.0216(7) 0.0236(8) 0.0252(7) 0.0001(6) -0.0006(6) 0.0010(6)
C11 0.0127(6) 0.0206(7) 0.0212(7) 0.0034(6) -0.0009(5) -0.0004(5)
C12 0.0157(6) 0.0279(8) 0.0224(7) 0.0009(6) 0.0006(5) -0.0012(5)
C13 0.0209(7) 0.0384(10) 0.0227(7) 0.0106(7) 0.0002(6) 0.0002(6)
C14 0.0211(7) 0.0267(9) 0.0376(9) 0.0146(7) 0.0016(6) 0.0018(6)
C15 0.0186(7) 0.0192(8) 0.0389(9) 0.0025(7) 0.0002(6) -0.0016(5)
C16 0.0147(6) 0.0234(8) 0.0245(7) 0.0007(6) -0.0016(5) -0.0016(5)
C17 0.0347(8) 0.0345(10) 0.0246(8) -0.0059(7) 0.0029(6) -0.0035(7)
C18 0.0271(8) 0.0297(9) 0.0255(8) -0.0048(6) -0.0030(6) -0.0021(6)
N1 0.0169(5) 0.0176(6) 0.0206(6) 0.0024(5) -0.0007(4) -0.0002(4)
O1 0.0163(5) 0.0249(6) 0.0278(5) 0.0065(4) -0.0010(4) 0.0007(4)
Co1 0.01359(13) 0.01727(15) 0.02144(14) 0.000 -0.00190(9) 0.000

loop_
_atom_type_symbol
_atom_type_description
_atom_type_scat_dispersion_real
_atom_type_scat_dispersion_imag
_atom_type_scat_source
C C 0.0033 0.0016 'International Tables Vol C Tables 4.2.6.8 and 6.1.1.4'
H H 0.0000 0.0000 'International Tables Vol C Tables 4.2.6.8 and 6.1.1.4'
N N 0.0061 0.0033 'International Tables Vol C Tables 4.2.6.8 and 6.1.1.4'
O O 0.0106 0.0060 'International Tables Vol C Tables 4.2.6.8 and 6.1.1.4'
Co Co 0.3494 0.9721 'International Tables Vol C Tables 4.2.6.8 and 6.1.1.4'

loop_
_geom_angle_atom_site_label_1
_geom_angle_atom_site_label_2
_geom_angle_atom_site_label_3
_geom_angle
_geom_angle_site_symmetry_1
_geom_angle_site_symmetry_3
O1 C1 C2 124.95(13) . .
O1 C1 C5 115.12(12) . .
C2 C1 C5 119.93(12) . .
C1 C2 C3 127.49(13) . .
C1 C2 H2 116.3 . .
C3 C2 H2 116.3 . .
N1 C3 C2 123.91(13) . .
N1 C3 C4 120.10(13) . .
C2 C3 C4 115.99(12) . .
C3 C4 H4A 109.5 . .
C3 C4 H4B 109.5 . .
H4A C4 H4B 109.5 . .
C3 C4 H4C 109.5 . .
H4A C4 H4C 109.5 . .
H4B C4 H4C 109.5 . .
C3 C4 H4D 109.5 . .
H4A C4 H4D 141.1 . .
H4B C4 H4D 56.3 . .
H4C C4 H4D 56.3 . .
C3 C4 H4E 109.5 . .
H4A C4 H4E 56.3 . .
H4B C4 H4E 141.1 . .
H4C C4 H4E 56.3 . .
H4D C4 H4E 109.5 . .
C3 C4 H4F 109.5 . .
H4A C4 H4F 56.3 . .
H4B C4 H4F 56.3 . .
H4C C4 H4F 141.1 . .
H4D C4 H4F 109.5 . .
H4E C4 H4F 109.5 . .
C6 C5 C10 118.43(14) . .
C6 C5 C1 119.49(13) . .
C10 C5 C1 122.03(13) . .
C7 C6 C5 120.69(14) . .
C7 C6 H6 119.7 . .
C5 C6 H6 119.7 . .
C6 C7 C8 120.15(15) . .
C6 C7 H7 119.9 . .
C8 C7 H7 119.9 . .
C9 C8 C7 119.75(15) . .
C9 C8 H8 120.1 . .
C7 C8 H8 120.1 . .
C10 C9 C8 120.26(15) . .
C10 C9 H9 119.9 . .
C8 C9 H9 119.9 . .
C9 C10 C5 120.71(15) . .
C9 C10 H10 119.6 . .
C5 C10 H10 119.6 . .
C16 C11 C12 121.56(13) . .
C16 C11 N1 119.08(12) . .
C12 C11 N1 119.32(13) . .
C13 C12 C11 118.18(14) . .
C13 C12 C17 121.47(14) . .
C11 C12 C17 120.33(14) . .
C14 C13 C12 121.09(14) . .
C14 C13 H13 119.5 . .
C12 C13 H13 119.5 . .
C13 C14 C15 119.90(15) . .
C13 C14 H14 120.1 . .
C15 C14 H14 120.1 . .
C14 C15 C16 121.10(15) . .
C14 C15 H15 119.4 . .
C16 C15 H15 119.4 . .
C15 C16 C11 118.15(14) . .
C15 C16 C18 120.54(14) . .
C11 C16 C18 121.30(13) . .
C12 C17 H17A 109.5 . .
C12 C17 H17B 109.5 . .
H17A C17 H17B 109.5 . .
C12 C17 H17C 109.5 . .
H17A C17 H17C 109.5 . .
H17B C17 H17C 109.5 . .
C16 C18 H18A 109.5 . .
C16 C18 H18B 109.5 . .
H18A C18 H18B 109.5 . .
C16 C18 H18C 109.5 . .
H18A C18 H18C 109.5 . .
H18B C18 H18C 109.5 . .
C3 N1 C11 118.72(12) . .
C3 N1 Co1 121.46(10) . .
C11 N1 Co1 119.80(8) . .
C1 O1 Co1 123.53(9) . .
O1 Co1 O1 109.19(7) 2_755 .
O1 Co1 N1 119.10(5) 2_755 .
O1 Co1 N1 95.13(4) . .
O1 Co1 N1 95.13(4) 2_755 2_755
O1 Co1 N1 119.10(5) . 2_755
N1 Co1 N1 120.41(7) . 2_755

loop_
_geom_bond_atom_site_label_1
_geom_bond_atom_site_label_2
_geom_bond_distance
_geom_bond_site_symmetry_2
C1 O1 1.2945(16) .
C1 C2 1.384(2) .
C1 C5 1.493(2) .
C2 C3 1.417(2) .
C2 H2 0.9500 .
C3 N1 1.3205(18) .
C3 C4 1.515(2) .
C4 H4A 0.9800 .
C4 H4B 0.9800 .
C4 H4C 0.9800 .
C4 H4D 0.9800 .
C4 H4E 0.9800 .
C4 H4F 0.9800 .
C5 C6 1.395(2) .
C5 C10 1.402(2) .
C6 C7 1.385(2) .
C6 H6 0.9500 .
C7 C8 1.390(2) .
C7 H7 0.9500 .
C8 C9 1.383(2) .
C8 H8 0.9500 .
C9 C10 1.382(2) .
C9 H9 0.9500 .
C10 H10 0.9500 .
C11 C16 1.398(2) .
C11 C12 1.405(2) .
C11 N1 1.4381(18) .
C12 C13 1.393(2) .
C12 C17 1.503(2) .
C13 C14 1.381(2) .
C13 H13 0.9500 .
C14 C15 1.386(2) .
C14 H14 0.9500 .
C15 C16 1.394(2) .
C15 H15 0.9500 .
C16 C18 1.507(2) .
C17 H17A 0.9800 .
C17 H17B 0.9800 .
C17 H17C 0.9800 .
C18 H18A 0.9800 .
C18 H18B 0.9800 .
C18 H18C 0.9800 .
N1 Co1 1.9855(11) .
O1 Co1 1.9306(10) .
Co1 O1 1.9306(10) 2_755
Co1 N1 1.9855(11) 2_755

loop_
_geom_torsion_atom_site_label_1
_geom_torsion_atom_site_label_2
_geom_torsion_atom_site_label_3
_geom_torsion_atom_site_label_4
_geom_torsion
_geom_torsion_site_symmetry_4
O1 C1 C2 C3 -6.8(3) .
C5 C1 C2 C3 172.46(15) .
C1 C2 C3 N1 6.6(3) .
C1 C2 C3 C4 -173.21(15) .
O1 C1 C5 C6 -23.32(19) .
C2 C1 C5 C6 157.40(14) .
O1 C1 C5 C10 154.20(13) .
C2 C1 C5 C10 -25.1(2) .
C10 C5 C6 C7 0.0(2) .
C1 C5 C6 C7 177.58(14) .
C5 C6 C7 C8 -0.6(3) .
C6 C7 C8 C9 0.6(3) .
C7 C8 C9 C10 0.2(3) .
C8 C9 C10 C5 -0.8(2) .
C6 C5 C10 C9 0.7(2) .
C1 C5 C10 C9 -176.80(14) .
C16 C11 C12 C13 0.2(2) .
N1 C11 C12 C13 -177.45(12) .
C16 C11 C12 C17 -177.92(13) .
N1 C11 C12 C17 4.44(19) .
C11 C12 C13 C14 0.8(2) .
C17 C12 C13 C14 178.93(14) .
C12 C13 C14 C15 -0.7(2) .
C13 C14 C15 C16 -0.6(2) .
C14 C15 C16 C11 1.6(2) .
C14 C15 C16 C18 -177.64(13) .
C12 C11 C16 C15 -1.4(2) .
N1 C11 C16 C15 176.27(12) .
C12 C11 C16 C18 177.83(13) .
N1 C11 C16 C18 -4.52(19) .
C2 C3 N1 C11 -172.62(14) .
C4 C3 N1 C11 7.2(2) .
C2 C3 N1 Co1 9.0(2) .
C4 C3 N1 Co1 -171.18(12) .
C16 C11 N1 C3 83.81(17) .
C12 C11 N1 C3 -98.49(16) .
C16 C11 N1 Co1 -97.75(13) .
C12 C11 N1 Co1 79.95(14) .
C2 C1 O1 Co1 -9.4(2) .
C5 C1 O1 Co1 171.31(9) .
C1 O1 Co1 O1 -104.98(12) 2_755
C1 O1 Co1 N1 18.27(12) .
C1 O1 Co1 N1 147.43(11) 2_755
C3 N1 Co1 O1 97.49(12) 2_755
C11 N1 Co1 O1 -80.90(11) 2_755
C3 N1 Co1 O1 -17.83(12) .
C11 N1 Co1 O1 163.78(10) .
C3 N1 Co1 N1 -146.06(12) 2_755
C11 N1 Co1 N1 35.54(9) 2_755
